data_4306227
loop_
_publ_author_name
'Victor I. Ovcharenko'
'Galina V. Romanenko'
'Ksenia Yu. Maryunina'
'Artem S. Bogomyakov'
'Elena V. Gorelik'

_publ_section_title
;
Thermally Induced Magnetic Anomalies in Solvates of the
Bis(hexafluoroacetylacetonate)copper(II) Complex with Pyrazolyl-Substituted
Nitronyl Nitroxide
;
_journal_name_full 'Inorganic Chemistry'
_journal_page_first 9537
_journal_page_last 9552
_journal_paper_doi 10.1021/ic8011074
_journal_volume 47
_journal_year 2008
_chemical_formula_sum 'C27 H32 Cu F12 N4 O6'
_chemical_formula_weight 800.11
_chemical_name_systematic
; 
 catena-(bis(m2-4,4,5,5-Tetramethyl-2-
 (1-butylpyrazole-4-yl)-4,5-dihydro-1H-
 imidazol-3-oxide-1-oxyl)-tetrakis(1,
 1,1,5,5,5-hexafluoropentan-2,4-
 dionato)-di-copper(ii)) hexane solvate
;
_space_group_IT_number 2
_symmetry_cell_setting triclinic
_symmetry_space_group_name_Hall '-P 1'
_symmetry_space_group_name_H-M 'P -1'
_atom_sites_solution_hydrogens geom
_atom_sites_solution_primary direct
_atom_sites_solution_secondary difmap
_audit_creation_method SHELXL-97
_cell_angle_alpha 98.3060(10)
_cell_angle_beta 111.5550(10)
_cell_angle_gamma 97.4700(10)
_cell_formula_units_Z 4
_cell_length_a 21.2235(14)
_cell_length_b 13.1298(9)
_cell_length_c 13.4138(9)
_cell_measurement_reflns_used 9525
_cell_measurement_temperature 130(2)
_cell_measurement_theta_max 23.24
_cell_measurement_theta_min 2.15
_cell_volume 3371.3(4)
_computing_cell_refinement 'Bruker SMART'
_computing_data_collection 'Bruker SMART'
_computing_data_reduction 'Bruker SAINT'
_computing_molecular_graphics 'Bruker SHELXTL'
_computing_publication_material 'Bruker SHELXTL'
_computing_structure_refinement 'SHELXL-97 (Sheldrick, 1997)'
_computing_structure_solution 'SHELXS-97 (Sheldrick, 1990)'
_diffrn_ambient_temperature 130(2)
_diffrn_measured_fraction_theta_full 0.989
_diffrn_measured_fraction_theta_max 0.989
_diffrn_measurement_device_type 'CCD area detector'
_diffrn_measurement_method 'phi and omega scans'
_diffrn_radiation_monochromator graphite
_diffrn_radiation_source 'fine-focus sealed tube'
_diffrn_radiation_type MoK\a
_diffrn_radiation_wavelength 0.71073
_diffrn_reflns_av_R_equivalents 0.0534
_diffrn_reflns_av_sigmaI/netI 0.0427
_diffrn_reflns_limit_h_max 17
_diffrn_reflns_limit_h_min -23
_diffrn_reflns_limit_k_max 14
_diffrn_reflns_limit_k_min -13
_diffrn_reflns_limit_l_max 14
_diffrn_reflns_limit_l_min -13
_diffrn_reflns_number 14566
_diffrn_reflns_theta_full 23.27
_diffrn_reflns_theta_max 23.27
_diffrn_reflns_theta_min 1.58
_exptl_absorpt_coefficient_mu 0.760
_exptl_absorpt_correction_type none
_exptl_crystal_density_diffrn 1.576
_exptl_crystal_density_method 'not measured'
_exptl_crystal_F_000 1628
_refine_diff_density_max 0.591
_refine_diff_density_min -0.569
_refine_diff_density_rms 0.081
_refine_ls_extinction_coef 0.0008(3)
_refine_ls_extinction_expression Fc^*^=kFc[1+0.001xFc^2^\l^3^/sin(2\q)]^-1/4^
_refine_ls_extinction_method SHELXL
_refine_ls_goodness_of_fit_ref 0.929
_refine_ls_hydrogen_treatment constr
_refine_ls_matrix_type full
_refine_ls_number_parameters 932
_refine_ls_number_reflns 9592
_refine_ls_number_restraints 0
_refine_ls_restrained_S_all 0.929
_refine_ls_R_factor_all 0.0444
_refine_ls_R_factor_gt 0.0401
_refine_ls_shift/su_max 0.009
_refine_ls_shift/su_mean 0.000
_refine_ls_structure_factor_coef Fsqd
_refine_ls_weighting_details 'calc w=1/[\s^2^(Fo^2^)+(0.0780P)^2^+2.7721P] where P=(Fo^2^+2Fc^2^)/3'
_refine_ls_weighting_scheme calc
_refine_ls_wR_factor_gt 0.1074
_refine_ls_wR_factor_ref 0.1135
_reflns_number_gt 8580
_reflns_number_total 9592
_reflns_threshold_expression >2sigma(I)
_cod_data_source_file ic8011074_si_001_27.cif
_cod_data_source_block hex130
_cod_depositor_comments
;
The following automatic conversions were performed:
'_symmetry_cell_setting' value 'Triclinic' changed to 'triclinic'
according to '/home/saulius/struct/CIF-dictionaries/cif_core.dic'
dictionary named 'cif_core.dic' version 2.4.1 from 2010-06-29.

Automatic conversion script
Id: cif_fix_enum 1527 2010-12-29 10:47:43Z saulius 
;
_cod_database_code 4306227

loop_
_symmetry_equiv_pos_as_xyz
'x, y, z'
'-x, -y, -z'

loop_
_atom_site_label
_atom_site_type_symbol
_atom_site_fract_x
_atom_site_fract_y
_atom_site_fract_z
_atom_site_U_iso_or_equiv
_atom_site_adp_type
_atom_site_occupancy
_atom_site_symmetry_multiplicity
_atom_site_calc_flag
_atom_site_refinement_flags
_atom_site_disorder_assembly
_atom_site_disorder_group
Cu1 Cu 0.5000 0.5000 0.0000 0.01927(13) Uani 1 2 d S . .
O1 O 0.43181(9) 0.37069(13) -0.03580(14) 0.0227(4) Uani 1 1 d . . .
C1 C 0.33834(14) 0.2510(2) -0.0429(2) 0.0299(7) Uani 1 1 d . . .
F1 F 0.37782(11) 0.19117(15) 0.0105(2) 0.0793(8) Uani 1 1 d . . .
F2 F 0.31599(13) 0.21105(17) -0.14712(17) 0.0791(8) Uani 1 1 d . . .
F3 F 0.28443(10) 0.24214(14) -0.01601(18) 0.0527(5) Uani 1 1 d . . .
C2 C 0.37873(13) 0.3636(2) -0.0146(2) 0.0220(6) Uani 1 1 d . . .
C3 C 0.35457(14) 0.4434(2) 0.0308(2) 0.0273(6) Uani 1 1 d . . .
H3A H 0.3142 0.4268 0.0423 0.033 Uiso 1 1 calc R . .
C4 C 0.38870(13) 0.5469(2) 0.0596(2) 0.0219(6) Uani 1 1 d . . .
C5 C 0.36030(15) 0.6289(2) 0.1144(2) 0.0307(7) Uani 1 1 d . . .
F4 F 0.35778(10) 0.71326(13) 0.07102(17) 0.0474(5) Uani 1 1 d . . .
F5 F 0.29712(11) 0.59522(15) 0.1068(2) 0.0692(7) Uani 1 1 d . . .
F6 F 0.40094(13) 0.6611(2) 0.21885(16) 0.0767(8) Uani 1 1 d . . .
O2 O 0.44238(9) 0.58455(13) 0.04804(14) 0.0224(4) Uani 1 1 d . . .
Cu2 Cu 0.754940(15) 0.99294(2) 0.52203(2) 0.02025(12) Uani 1 1 d . . .
O3 O 0.67597(9) 1.05467(13) 0.51770(14) 0.0216(4) Uani 1 1 d . . .
C6 C 0.59582(14) 1.1263(2) 0.5696(2) 0.0272(6) Uani 1 1 d . . .
F7 F 0.54632(9) 1.08860(15) 0.47017(15) 0.0504(5) Uani 1 1 d . . .
F8 F 0.56549(9) 1.12693(14) 0.64052(15) 0.0424(4) Uani 1 1 d . . .
F9 F 0.62039(9) 1.22510(13) 0.57339(17) 0.0430(5) Uani 1 1 d . . .
C7 C 0.65292(13) 1.06306(19) 0.5919(2) 0.0214(6) Uani 1 1 d . . .
C8 C 0.67483(14) 1.0257(2) 0.6877(2) 0.0276(6) Uani 1 1 d . . .
H8A H 0.6546 1.0404 0.7376 0.033 Uiso 1 1 calc R . .
C9 C 0.72646(14) 0.96652(19) 0.7114(2) 0.0233(6) Uani 1 1 d . . .
C10 C 0.74379(16) 0.9253(2) 0.8175(2) 0.0343(7) Uani 1 1 d . . .
F10 F 0.73528(12) 0.98798(15) 0.89548(15) 0.0569(6) Uani 1 1 d . . .
F11 F 0.70311(12) 0.83226(15) 0.79816(17) 0.0610(6) Uani 1 1 d . . .
F12 F 0.80747(11) 0.9098(2) 0.85599(17) 0.0650(6) Uani 1 1 d . . .
O4 O 0.75988(9) 0.94004(13) 0.65562(14) 0.0235(4) Uani 1 1 d . . .
O5 O 0.74709(9) 1.04566(13) 0.38808(14) 0.0226(4) Uani 1 1 d . . .
C11 C 0.75416(15) 1.0533(2) 0.2192(2) 0.0299(7) Uani 1 1 d . . .
F13 F 0.68741(10) 1.05346(19) 0.18023(15) 0.0584(6) Uani 1 1 d . . .
F14 F 0.78675(11) 1.15123(13) 0.23359(15) 0.0524(5) Uani 1 1 d . . .
F15 F 0.76669(10) 0.99448(14) 0.14259(14) 0.0440(5) Uani 1 1 d . . .
C12 C 0.77756(13) 1.01635(19) 0.3279(2) 0.0218(6) Uani 1 1 d . . .
C13 C 0.82939(14) 0.9580(2) 0.3500(2) 0.0268(6) Uani 1 1 d . . .
H13A H 0.8480 0.9423 0.2981 0.032 Uiso 1 1 calc R . .
C14 C 0.85419(13) 0.92228(19) 0.4465(2) 0.0225(6) Uani 1 1 d . . .
C15 C 0.91314(14) 0.8625(2) 0.4666(2) 0.0295(6) Uani 1 1 d . . .
F16 F 0.89114(10) 0.76259(14) 0.46074(19) 0.0542(5) Uani 1 1 d . . .
F17 F 0.94218(10) 0.86658(16) 0.39478(17) 0.0529(5) Uani 1 1 d . . .
F18 F 0.96224(10) 0.89938(18) 0.56460(17) 0.0664(7) Uani 1 1 d . . .
O6 O 0.83367(9) 0.93116(13) 0.52396(14) 0.0221(4) Uani 1 1 d . . .
Cu3 Cu 1.0000 1.5000 1.0000 0.01815(13) Uani 1 2 d S . .
O7 O 1.07339(9) 1.62795(16) 1.02751(15) 0.0330(5) Uani 1 1 d . . .
C16 C 1.15001(17) 1.7532(3) 1.0009(3) 0.0410(8) Uani 1 1 d . . .
F19 F 1.19926(11) 1.76659(15) 0.96324(19) 0.0604(6) Uani 1 1 d . . .
F20 F 1.17841(14) 1.79761(18) 1.10655(18) 0.0788(8) Uani 1 1 d . . .
F21 F 1.10406(13) 1.80849(17) 0.9549(2) 0.0843(8) Uani 1 1 d . . .
C17 C 1.11566(14) 1.6393(2) 0.9827(2) 0.0291(6) Uani 1 1 d . . .
C18 C 1.13266(14) 1.5641(2) 0.9199(2) 0.0312(7) Uani 1 1 d . . .
H18A H 1.1637 1.5855 0.8894 0.037 Uiso 1 1 calc R . .
C19 C 1.10533(14) 1.4569(2) 0.8999(2) 0.0300(7) Uani 1 1 d . . .
C20 C 1.12595(17) 1.3819(3) 0.8243(3) 0.0444(8) Uani 1 1 d . . .
F22 F 1.1308(5) 1.2943(6) 0.8566(11) 0.095(5) Uani 0.50 1 d P . .
F23 F 1.1882(4) 1.4157(7) 0.8339(8) 0.071(3) Uani 0.50 1 d P . .
F24 F 1.0834(6) 1.3652(11) 0.7266(9) 0.127(6) Uani 0.50 1 d P . .
F22A F 1.1609(8) 1.4248(8) 0.7729(11) 0.136(6) Uani 0.50 1 d P . .
F23A F 1.1596(7) 1.3151(10) 0.8740(10) 0.137(6) Uani 0.50 1 d P . .
F24A F 1.0723(5) 1.3210(9) 0.7483(9) 0.084(4) Uani 0.50 1 d P . .
O8 O 1.06517(9) 1.41296(15) 0.93562(16) 0.0329(5) Uani 1 1 d . . .
O01 O 0.53694(9) 0.48098(13) 0.18227(14) 0.0238(4) Uani 1 1 d . . .
N1 N 0.59796(11) 0.46618(16) 0.23875(17) 0.0203(5) Uani 1 1 d . . .
C01 C 0.61145(14) 0.35900(19) 0.2551(2) 0.0237(6) Uani 1 1 d . . .
C02 C 0.58281(16) 0.3331(2) 0.3400(2) 0.0328(7) Uani 1 1 d . . .
H02A H 0.5332 0.3200 0.3074 0.049 Uiso 1 1 calc R . .
H02B H 0.5995 0.3913 0.4014 0.049 Uiso 1 1 calc R . .
H02C H 0.5978 0.2718 0.3643 0.049 Uiso 1 1 calc R . .
C03 C 0.57527(14) 0.2787(2) 0.1489(2) 0.0289(6) Uani 1 1 d . . .
H03A H 0.5262 0.2698 0.1275 0.043 Uiso 1 1 calc R . .
H03B H 0.5891 0.2128 0.1589 0.043 Uiso 1 1 calc R . .
H03C H 0.5876 0.3024 0.0929 0.043 Uiso 1 1 calc R . .
C04 C 0.69114(14) 0.38145(19) 0.2998(2) 0.0231(6) Uani 1 1 d . . .
C05 C 0.72013(14) 0.3720(2) 0.2109(2) 0.0287(6) Uani 1 1 d . . .
H05A H 0.7697 0.3869 0.2445 0.043 Uiso 1 1 calc R . .
H05B H 0.7047 0.4211 0.1652 0.043 Uiso 1 1 calc R . .
H05C H 0.7042 0.3019 0.1672 0.043 Uiso 1 1 calc R . .
C06 C 0.72585(15) 0.3219(2) 0.3867(2) 0.0320(7) Uani 1 1 d . . .
H06A H 0.7751 0.3405 0.4096 0.048 Uiso 1 1 calc R . .
H06B H 0.7107 0.2478 0.3570 0.048 Uiso 1 1 calc R . .
H06C H 0.7138 0.3397 0.4484 0.048 Uiso 1 1 calc R . .
N2 N 0.70699(11) 0.49693(16) 0.34917(17) 0.0223(5) Uani 1 1 d . . .
O02 O 0.76770(9) 0.54580(14) 0.41323(15) 0.0294(4) Uani 1 1 d . . .
C07 C 0.65196(13) 0.54197(19) 0.3038(2) 0.0193(5) Uani 1 1 d . . .
C08 C 0.65197(13) 0.65245(19) 0.3244(2) 0.0199(5) Uani 1 1 d . . .
C09 C 0.59699(13) 0.70185(19) 0.2798(2) 0.0207(6) Uani 1 1 d . . .
H09A H 0.5528 0.6693 0.2296 0.025 Uiso 1 1 calc R . .
N3 N 0.61936(10) 0.80418(16) 0.32228(17) 0.0204(5) Uani 1 1 d . . .
C010 C 0.58197(14) 0.8906(2) 0.3026(2) 0.0277(6) Uani 1 1 d . . .
H01A H 0.6152 0.9546 0.3166 0.033 Uiso 1 1 calc R . .
H01B H 0.5604 0.9003 0.3548 0.033 Uiso 1 1 calc R . .
C011 C 0.52808(16) 0.8755(2) 0.1908(3) 0.0392(8) Uani 1 1 d . . .
H01C H 0.4926 0.8147 0.1777 0.047 Uiso 1 1 calc R . .
H01D H 0.5485 0.8624 0.1374 0.047 Uiso 1 1 calc R . .
C012 C 0.49545(17) 0.9722(2) 0.1764(3) 0.0395(8) Uani 1 1 d . . .
H01E H 0.4807 0.9899 0.2360 0.047 Uiso 1 1 calc R . .
H01F H 0.5305 1.0307 0.1823 0.047 Uiso 1 1 calc R . .
C013 C 0.4352(2) 0.9596(3) 0.0706(4) 0.0717(13) Uani 1 1 d . . .
H01G H 0.4180 1.0237 0.0678 0.107 Uiso 1 1 calc R . .
H01H H 0.3994 0.9035 0.0649 0.107 Uiso 1 1 calc R . .
H01I H 0.4493 0.9435 0.0108 0.107 Uiso 1 1 calc R . .
N4 N 0.68669(11) 0.82668(16) 0.39556(18) 0.0228(5) Uani 1 1 d . . .
C014 C 0.70626(13) 0.73482(19) 0.3957(2) 0.0213(6) Uani 1 1 d . . .
H01J H 0.7503 0.7260 0.4375 0.026 Uiso 1 1 calc R . .
O03 O 0.96094(8) 1.51626(13) 0.84456(14) 0.0210(4) Uani 1 1 d . . .
N5 N 0.89653(10) 1.52400(16) 0.79321(17) 0.0196(5) Uani 1 1 d . . .
C015 C 0.87690(13) 1.62744(19) 0.7725(2) 0.0219(6) Uani 1 1 d . . .
C016 C 0.89872(15) 1.6512(2) 0.6803(2) 0.0299(6) Uani 1 1 d . . .
H01K H 0.9482 1.6697 0.7079 0.045 Uiso 1 1 calc R . .
H01L H 0.8792 1.7087 0.6533 0.045 Uiso 1 1 calc R . .
H01M H 0.8824 1.5903 0.6219 0.045 Uiso 1 1 calc R . .
C017 C 0.91379(14) 1.7138(2) 0.8749(2) 0.0275(6) Uani 1 1 d . . .
H01N H 0.9624 1.7278 0.8909 0.041 Uiso 1 1 calc R . .
H01O H 0.9064 1.6916 0.9355 0.041 Uiso 1 1 calc R . .
H01P H 0.8959 1.7764 0.8629 0.041 Uiso 1 1 calc R . .
C018 C 0.79768(13) 1.59627(19) 0.7367(2) 0.0220(6) Uani 1 1 d . . .
C019 C 0.77393(14) 1.6064(2) 0.8313(2) 0.0272(6) Uani 1 1 d . . .
H01Q H 0.7245 1.5861 0.8030 0.041 Uiso 1 1 calc R . .
H01R H 0.7879 1.6780 0.8711 0.041 Uiso 1 1 calc R . .
H01S H 0.7944 1.5617 0.8794 0.041 Uiso 1 1 calc R . .
C020 C 0.75527(15) 1.6477(2) 0.6469(2) 0.0300(6) Uani 1 1 d . . .
H02D H 0.7070 1.6245 0.6298 0.045 Uiso 1 1 calc R . .
H02E H 0.7645 1.6285 0.5826 0.045 Uiso 1 1 calc R . .
H02F H 0.7675 1.7227 0.6717 0.045 Uiso 1 1 calc R . .
N6 N 0.78627(10) 1.48049(16) 0.69217(17) 0.0208(5) Uani 1 1 d . . .
O04 O 0.72683(9) 1.42546(14) 0.63261(16) 0.0287(4) Uani 1 1 d . . .
C021 C 0.84513(13) 1.44284(19) 0.7335(2) 0.0191(5) Uani 1 1 d . . .
C022 C 0.85070(13) 1.33469(19) 0.7117(2) 0.0198(6) Uani 1 1 d . . .
C023 C 0.91033(13) 1.2943(2) 0.7487(2) 0.0224(6) Uani 1 1 d . . .
H02G H 0.9544 1.3320 0.7942 0.027 Uiso 1 1 calc R . .
N7 N 0.89308(11) 1.19204(16) 0.70724(17) 0.0229(5) Uani 1 1 d . . .
C024 C 0.93943(14) 1.1166(2) 0.7273(2) 0.0301(7) Uani 1 1 d . . .
H02H H 0.9838 1.1493 0.7298 0.036 Uiso 1 1 calc R . .
H02I H 0.9203 1.0565 0.6664 0.036 Uiso 1 1 calc R . .
C025 C 0.9501(2) 1.0799(4) 0.8291(4) 0.0718(13) Uani 1 1 d . . .
H02J H 0.9055 1.0492 0.8277 0.086 Uiso 1 1 calc R . .
H02K H 0.9706 1.1397 0.8903 0.086 Uiso 1 1 calc R . .
C026 C 0.9969(2) 0.9982(4) 0.8476(4) 0.0693(12) Uani 1 1 d . . .
H02L H 0.9966 0.9699 0.9104 0.083 Uiso 1 1 calc R . .
H02M H 0.9779 0.9406 0.7841 0.083 Uiso 1 1 calc R . .
C027 C 1.0687(2) 1.0410(3) 0.8661(4) 0.0744(13) Uani 1 1 d . . .
H02N H 1.0951 0.9866 0.8773 0.112 Uiso 1 1 calc R . .
H02O H 1.0882 1.0971 0.9297 0.112 Uiso 1 1 calc R . .
H02P H 1.0696 1.0673 0.8034 0.112 Uiso 1 1 calc R . .
N8 N 0.82408(11) 1.16024(16) 0.64343(17) 0.0227(5) Uani 1 1 d . . .
C028 C 0.79892(13) 1.24735(19) 0.6466(2) 0.0207(6) Uani 1 1 d . . .
H02Q H 0.7527 1.2502 0.6101 0.025 Uiso 1 1 calc R . .
C1A C 0.91652(17) 1.2738(3) 0.4808(3) 0.0475(8) Uani 1 1 d . . .
H1AA H 0.8813 1.2467 0.5043 0.071 Uiso 1 1 calc R . .
H1AB H 0.9570 1.2454 0.5134 0.071 Uiso 1 1 calc R . .
H1AC H 0.8999 1.2541 0.4024 0.071 Uiso 1 1 calc R . .
C2A C 0.93447(16) 1.3918(3) 0.5156(3) 0.0452(8) Uani 1 1 d . . .
H2AA H 0.9503 1.4110 0.5947 0.054 Uiso 1 1 calc R . .
H2AB H 0.8931 1.4197 0.4838 0.054 Uiso 1 1 calc R . .
C3A C 0.98966(17) 1.4414(3) 0.4818(3) 0.0438(8) Uani 1 1 d . . .
H3AA H 1.0303 1.4113 0.5115 0.053 Uiso 1 1 calc R . .
H3AB H 0.9731 1.4235 0.4025 0.053 Uiso 1 1 calc R . .
C1B C 0.57004(18) 0.7404(3) 0.5354(3) 0.0507(9) Uani 1 1 d . . .
H1BA H 0.5584 0.7965 0.4977 0.076 Uiso 1 1 calc R . .
H1BB H 0.6141 0.7277 0.5380 0.076 Uiso 1 1 calc R . .
H1BC H 0.5723 0.7595 0.6086 0.076 Uiso 1 1 calc R . .
C2B C 0.51579(16) 0.6425(3) 0.4754(3) 0.0448(8) Uani 1 1 d . . .
H2BA H 0.5131 0.6251 0.4010 0.054 Uiso 1 1 calc R . .
H2BB H 0.4714 0.6569 0.4715 0.054 Uiso 1 1 calc R . .
C3B C 0.52871(15) 0.5473(2) 0.5277(3) 0.0391(7) Uani 1 1 d . . .
H3BA H 0.5712 0.5290 0.5260 0.047 Uiso 1 1 calc R . .
H3BB H 0.5352 0.5663 0.6039 0.047 Uiso 1 1 calc R . .

loop_
_atom_site_aniso_label
_atom_site_aniso_U_11
_atom_site_aniso_U_22
_atom_site_aniso_U_33
_atom_site_aniso_U_23
_atom_site_aniso_U_13
_atom_site_aniso_U_12
Cu1 0.0178(2) 0.0160(2) 0.0221(2) 0.00147(18) 0.00697(19) 0.00244(17)
O1 0.0233(10) 0.0190(9) 0.0234(10) 0.0012(8) 0.0084(8) 0.0016(7)
C1 0.0298(16) 0.0254(15) 0.0348(17) 0.0050(13) 0.0146(13) 0.0024(12)
F1 0.0489(13) 0.0330(11) 0.142(2) 0.0398(13) 0.0143(14) 0.0060(9)
F2 0.117(2) 0.0548(13) 0.0460(13) -0.0210(11) 0.0446(13) -0.0536(13)
F3 0.0537(12) 0.0317(10) 0.0830(15) 0.0029(10) 0.0469(11) -0.0061(8)
C2 0.0211(14) 0.0246(14) 0.0172(13) 0.0056(11) 0.0044(11) 0.0026(11)
C3 0.0251(15) 0.0275(15) 0.0320(16) 0.0063(12) 0.0149(12) 0.0028(12)
C4 0.0232(14) 0.0244(14) 0.0188(14) 0.0072(11) 0.0072(11) 0.0075(11)
C5 0.0353(17) 0.0267(16) 0.0362(17) 0.0087(13) 0.0192(14) 0.0091(13)
F4 0.0645(12) 0.0301(10) 0.0666(13) 0.0170(9) 0.0404(11) 0.0225(9)
F5 0.0629(14) 0.0352(11) 0.138(2) 0.0085(12) 0.0745(15) 0.0116(10)
F6 0.1030(18) 0.0967(18) 0.0289(11) -0.0032(11) 0.0152(12) 0.0651(15)
O2 0.0227(10) 0.0194(9) 0.0242(10) 0.0051(8) 0.0080(8) 0.0049(7)
Cu2 0.0246(2) 0.01864(19) 0.0214(2) 0.00604(14) 0.01103(15) 0.00938(14)
O3 0.0244(10) 0.0186(9) 0.0230(10) 0.0037(8) 0.0096(8) 0.0078(7)
C6 0.0272(15) 0.0257(15) 0.0291(16) 0.0026(12) 0.0122(13) 0.0068(12)
F7 0.0328(10) 0.0616(13) 0.0425(11) -0.0088(9) 0.0014(9) 0.0231(9)
F8 0.0444(10) 0.0498(11) 0.0531(11) 0.0187(9) 0.0337(9) 0.0251(9)
F9 0.0390(10) 0.0255(9) 0.0743(13) 0.0185(9) 0.0272(9) 0.0161(7)
C7 0.0202(13) 0.0138(13) 0.0255(15) -0.0013(11) 0.0073(12) -0.0015(10)
C8 0.0344(16) 0.0254(15) 0.0305(16) 0.0066(12) 0.0196(13) 0.0097(12)
C9 0.0300(15) 0.0168(13) 0.0225(14) 0.0024(11) 0.0112(12) 0.0021(11)
C10 0.0467(19) 0.0325(17) 0.0340(17) 0.0114(14) 0.0226(15) 0.0181(14)
F10 0.1064(17) 0.0515(12) 0.0320(10) 0.0160(9) 0.0378(11) 0.0413(11)
F11 0.0952(16) 0.0408(11) 0.0527(12) 0.0252(10) 0.0323(12) 0.0061(11)
F12 0.0623(14) 0.1077(18) 0.0447(12) 0.0434(12) 0.0236(10) 0.0457(13)
O4 0.0313(10) 0.0188(9) 0.0224(10) 0.0046(8) 0.0118(8) 0.0079(8)
O5 0.0276(10) 0.0187(9) 0.0241(10) 0.0062(8) 0.0119(8) 0.0067(8)
C11 0.0377(17) 0.0281(16) 0.0285(16) 0.0075(13) 0.0161(13) 0.0111(13)
F13 0.0437(12) 0.1041(17) 0.0365(11) 0.0318(11) 0.0134(9) 0.0336(11)
F14 0.0871(15) 0.0294(10) 0.0392(11) 0.0162(8) 0.0220(10) 0.0054(9)
F15 0.0733(13) 0.0421(10) 0.0265(9) 0.0094(8) 0.0257(9) 0.0245(9)
C12 0.0250(14) 0.0148(13) 0.0217(14) -0.0003(11) 0.0078(12) -0.0006(11)
C13 0.0332(16) 0.0275(15) 0.0255(15) 0.0056(12) 0.0170(13) 0.0092(12)
C14 0.0226(14) 0.0152(13) 0.0273(15) -0.0007(11) 0.0097(12) 0.0015(10)
C15 0.0319(16) 0.0313(16) 0.0302(16) 0.0072(13) 0.0155(14) 0.0123(13)
F16 0.0588(12) 0.0346(11) 0.0931(16) 0.0281(10) 0.0453(12) 0.0280(9)
F17 0.0580(12) 0.0723(14) 0.0659(13) 0.0390(11) 0.0473(11) 0.0439(11)
F18 0.0425(11) 0.0901(16) 0.0472(13) -0.0125(11) -0.0036(10) 0.0407(11)
O6 0.0244(10) 0.0187(9) 0.0244(10) 0.0033(8) 0.0105(8) 0.0074(7)
Cu3 0.0176(2) 0.0163(2) 0.0181(2) 0.00127(18) 0.00567(18) 0.00147(17)
O7 0.0247(10) 0.0469(12) 0.0234(10) 0.0011(9) 0.0087(9) 0.0023(9)
C16 0.0418(19) 0.0404(19) 0.0409(19) 0.0047(15) 0.0190(16) 0.0046(15)
F19 0.0759(15) 0.0366(11) 0.0844(16) 0.0047(10) 0.0579(13) -0.0056(10)
F20 0.1032(19) 0.0622(14) 0.0504(14) -0.0150(11) 0.0329(13) -0.0319(13)
F21 0.0740(16) 0.0469(13) 0.130(2) 0.0371(14) 0.0279(16) 0.0209(12)
C17 0.0240(15) 0.0386(17) 0.0214(14) 0.0069(13) 0.0062(12) 0.0023(12)
C18 0.0300(16) 0.0325(16) 0.0362(17) 0.0088(13) 0.0194(13) 0.0031(13)
C19 0.0207(14) 0.0370(17) 0.0294(16) 0.0115(13) 0.0055(12) 0.0046(12)
C20 0.040(2) 0.0341(19) 0.059(2) 0.0058(17) 0.0206(19) 0.0076(16)
F22 0.110(8) 0.034(3) 0.202(13) 0.062(4) 0.108(9) 0.041(4)
F23 0.070(4) 0.051(4) 0.114(6) -0.014(5) 0.077(4) -0.004(3)
F24 0.154(13) 0.172(13) 0.032(4) -0.013(6) -0.006(6) 0.126(11)
F22A 0.258(16) 0.043(4) 0.178(11) -0.017(7) 0.200(12) -0.025(8)
F23A 0.153(11) 0.181(13) 0.089(5) 0.022(7) 0.027(7) 0.143(10)
F24A 0.054(4) 0.106(7) 0.067(7) -0.038(5) 0.028(5) -0.015(5)
O8 0.0234(10) 0.0375(11) 0.0360(12) 0.0190(10) 0.0068(9) 0.0018(9)
O01 0.0210(10) 0.0226(10) 0.0237(10) 0.0039(8) 0.0043(8) 0.0053(7)
N1 0.0236(12) 0.0158(11) 0.0209(11) 0.0042(9) 0.0073(10) 0.0060(9)
C01 0.0342(15) 0.0119(13) 0.0271(15) 0.0058(11) 0.0132(12) 0.0062(11)
C02 0.0428(17) 0.0249(15) 0.0393(17) 0.0126(13) 0.0232(14) 0.0083(13)
C03 0.0342(16) 0.0175(14) 0.0291(15) 0.0040(12) 0.0066(13) 0.0043(12)
C04 0.0305(15) 0.0169(13) 0.0212(14) 0.0036(11) 0.0085(12) 0.0084(11)
C05 0.0337(16) 0.0247(15) 0.0292(16) 0.0033(12) 0.0139(13) 0.0086(12)
C06 0.0412(17) 0.0242(15) 0.0301(16) 0.0083(12) 0.0097(13) 0.0151(13)
N2 0.0251(12) 0.0182(11) 0.0202(11) 0.0030(9) 0.0048(10) 0.0058(9)
O02 0.0247(11) 0.0258(10) 0.0286(11) 0.0011(8) 0.0018(9) 0.0054(8)
C07 0.0228(14) 0.0190(13) 0.0158(13) 0.0036(11) 0.0071(11) 0.0043(11)
C08 0.0243(14) 0.0168(13) 0.0192(13) 0.0047(11) 0.0083(11) 0.0049(11)
C09 0.0217(14) 0.0195(14) 0.0181(13) 0.0017(11) 0.0056(11) 0.0038(11)
N3 0.0214(11) 0.0172(11) 0.0204(11) 0.0025(9) 0.0060(9) 0.0048(9)
C010 0.0299(15) 0.0222(14) 0.0311(16) 0.0058(12) 0.0097(13) 0.0126(12)
C011 0.0449(19) 0.0254(16) 0.0340(17) 0.0022(13) 0.0006(14) 0.0114(13)
C012 0.050(2) 0.0265(16) 0.0365(18) 0.0084(14) 0.0088(15) 0.0128(14)
C013 0.075(3) 0.043(2) 0.070(3) 0.013(2) -0.007(2) 0.029(2)
N4 0.0243(12) 0.0195(12) 0.0234(12) 0.0057(9) 0.0073(10) 0.0049(9)
C014 0.0220(14) 0.0182(13) 0.0218(14) 0.0054(11) 0.0058(11) 0.0052(11)
O03 0.0182(9) 0.0223(9) 0.0205(9) 0.0026(8) 0.0061(8) 0.0040(7)
N5 0.0216(12) 0.0161(11) 0.0208(11) 0.0030(9) 0.0080(9) 0.0046(9)
C015 0.0297(15) 0.0133(13) 0.0238(14) 0.0047(11) 0.0103(12) 0.0076(11)
C016 0.0381(16) 0.0244(15) 0.0301(16) 0.0081(12) 0.0160(13) 0.0057(12)
C017 0.0298(15) 0.0179(14) 0.0311(16) 0.0035(12) 0.0089(13) 0.0032(11)
C018 0.0267(14) 0.0154(13) 0.0223(14) 0.0027(11) 0.0076(11) 0.0063(11)
C019 0.0287(15) 0.0249(15) 0.0292(15) 0.0052(12) 0.0125(12) 0.0069(12)
C020 0.0357(16) 0.0251(15) 0.0288(16) 0.0087(12) 0.0086(13) 0.0135(12)
N6 0.0209(12) 0.0174(11) 0.0215(12) 0.0031(9) 0.0058(10) 0.0034(9)
O04 0.0222(10) 0.0251(10) 0.0315(11) 0.0025(9) 0.0038(9) 0.0041(8)
C021 0.0215(13) 0.0178(13) 0.0176(13) 0.0033(11) 0.0074(11) 0.0033(11)
C022 0.0225(14) 0.0175(13) 0.0182(13) 0.0030(11) 0.0070(11) 0.0044(11)
C023 0.0231(14) 0.0196(14) 0.0195(13) -0.0014(11) 0.0057(11) 0.0019(11)
N7 0.0230(12) 0.0197(12) 0.0211(12) 0.0004(9) 0.0037(10) 0.0071(9)
C024 0.0303(16) 0.0218(14) 0.0312(16) -0.0008(12) 0.0039(13) 0.0131(12)
C025 0.091(3) 0.091(3) 0.085(3) 0.064(3) 0.060(3) 0.069(3)
C026 0.083(3) 0.081(3) 0.083(3) 0.056(3) 0.051(3) 0.056(3)
C027 0.064(3) 0.059(3) 0.099(4) 0.038(2) 0.017(2) 0.028(2)
N8 0.0232(12) 0.0202(12) 0.0209(12) 0.0037(9) 0.0050(10) 0.0037(9)
C028 0.0221(14) 0.0176(13) 0.0212(14) 0.0039(11) 0.0068(11) 0.0052(11)
C1A 0.0417(19) 0.050(2) 0.054(2) 0.0146(17) 0.0207(17) 0.0092(16)
C2A 0.0378(18) 0.049(2) 0.054(2) 0.0151(17) 0.0219(16) 0.0124(15)
C3A 0.0360(18) 0.0500(19) 0.050(2) 0.0134(17) 0.0202(16) 0.0102(15)
C1B 0.051(2) 0.055(2) 0.061(2) 0.0249(19) 0.0289(19) 0.0257(18)
C2B 0.0390(18) 0.061(2) 0.048(2) 0.0265(18) 0.0219(16) 0.0272(16)
C3B 0.0387(18) 0.051(2) 0.0370(18) 0.0165(15) 0.0172(14) 0.0269(14)

loop_
_atom_type_symbol
_atom_type_description
_atom_type_scat_dispersion_real
_atom_type_scat_dispersion_imag
_atom_type_scat_source
C C 0.0033 0.0016 'International Tables Vol C Tables 4.2.6.8 and 6.1.1.4'
H H 0.0000 0.0000 'International Tables Vol C Tables 4.2.6.8 and 6.1.1.4'
N N 0.0061 0.0033 'International Tables Vol C Tables 4.2.6.8 and 6.1.1.4'
O O 0.0106 0.0060 'International Tables Vol C Tables 4.2.6.8 and 6.1.1.4'
F F 0.0171 0.0103 'International Tables Vol C Tables 4.2.6.8 and 6.1.1.4'
Cu Cu 0.3201 1.2651 'International Tables Vol C Tables 4.2.6.8 and 6.1.1.4'

loop_
_geom_angle_atom_site_label_1
_geom_angle_atom_site_label_2
_geom_angle_atom_site_label_3
_geom_angle
_geom_angle_site_symmetry_1
_geom_angle_site_symmetry_3
_geom_angle_publ_flag
O1 Cu1 O1 180.0 2_665 . ?
O1 Cu1 O2 91.84(7) 2_665 2_665 ?
O1 Cu1 O2 88.16(7) . 2_665 ?
O1 Cu1 O2 88.16(7) 2_665 . ?
O1 Cu1 O2 91.84(7) . . ?
O2 Cu1 O2 179.999(1) 2_665 . ?
O1 Cu1 O01 86.71(7) 2_665 2_665 ?
O1 Cu1 O01 93.29(7) . 2_665 ?
O2 Cu1 O01 80.87(7) 2_665 2_665 ?
O2 Cu1 O01 99.13(7) . 2_665 ?
O1 Cu1 O01 93.29(7) 2_665 . ?
O1 Cu1 O01 86.71(7) . . ?
O2 Cu1 O01 99.13(7) 2_665 . ?
O2 Cu1 O01 80.86(7) . . ?
O01 Cu1 O01 179.997(1) 2_665 . ?
C2 O1 Cu1 124.85(17) . . ?
F2 C1 F3 107.2(2) . . ?
F2 C1 F1 108.0(3) . . ?
F3 C1 F1 105.8(2) . . ?
F2 C1 C2 111.5(2) . . ?
F3 C1 C2 113.7(2) . . ?
F1 C1 C2 110.3(2) . . ?
O1 C2 C3 128.1(2) . . ?
O1 C2 C1 113.3(2) . . ?
C3 C2 C1 118.6(2) . . ?
C4 C3 C2 122.0(2) . . ?
O2 C4 C3 128.2(2) . . ?
O2 C4 C5 113.4(2) . . ?
C3 C4 C5 118.4(2) . . ?
F6 C5 F5 108.3(3) . . ?
F6 C5 F4 106.3(2) . . ?
F5 C5 F4 105.9(2) . . ?
F6 C5 C4 110.2(2) . . ?
F5 C5 C4 113.9(2) . . ?
F4 C5 C4 111.8(2) . . ?
C4 O2 Cu1 124.34(16) . . ?
O3 Cu2 O6 179.11(7) . . ?
O3 Cu2 O5 86.73(7) . . ?
O6 Cu2 O5 92.43(7) . . ?
O3 Cu2 O4 91.71(7) . . ?
O6 Cu2 O4 89.13(7) . . ?
O5 Cu2 O4 178.30(7) . . ?
O3 Cu2 N8 85.02(7) . . ?
O6 Cu2 N8 95.31(7) . . ?
O5 Cu2 N8 93.06(7) . . ?
O4 Cu2 N8 87.47(7) . . ?
O3 Cu2 N4 95.55(7) . . ?
O6 Cu2 N4 84.09(7) . . ?
O5 Cu2 N4 85.22(7) . . ?
O4 Cu2 N4 94.26(7) . . ?
N8 Cu2 N4 178.16(7) . . ?
C7 O3 Cu2 125.39(17) . . ?
F9 C6 F8 107.1(2) . . ?
F9 C6 F7 107.1(2) . . ?
F8 C6 F7 106.9(2) . . ?
F9 C6 C7 110.6(2) . . ?
F8 C6 C7 113.7(2) . . ?
F7 C6 C7 111.0(2) . . ?
O3 C7 C8 128.0(2) . . ?
O3 C7 C6 112.5(2) . . ?
C8 C7 C6 119.5(2) . . ?
C7 C8 C9 121.7(3) . . ?
O4 C9 C8 128.4(2) . . ?
O4 C9 C10 114.9(2) . . ?
C8 C9 C10 116.7(2) . . ?
F12 C10 F10 108.1(3) . . ?
F12 C10 F11 106.1(2) . . ?
F10 C10 F11 107.5(2) . . ?
F12 C10 C9 112.0(2) . . ?
F10 C10 C9 113.1(2) . . ?
F11 C10 C9 109.7(2) . . ?
C9 O4 Cu2 123.74(17) . . ?
C12 O5 Cu2 123.47(16) . . ?
F13 C11 F15 107.5(2) . . ?
F13 C11 F14 107.0(2) . . ?
F15 C11 F14 107.5(2) . . ?
F13 C11 C12 111.5(2) . . ?
F15 C11 C12 113.0(2) . . ?
F14 C11 C12 110.1(2) . . ?
O5 C12 C13 127.8(2) . . ?
O5 C12 C11 113.9(2) . . ?
C13 C12 C11 118.3(2) . . ?
C14 C13 C12 122.2(3) . . ?
O6 C14 C13 128.3(2) . . ?
O6 C14 C15 112.7(2) . . ?
C13 C14 C15 119.0(2) . . ?
F18 C15 F16 107.1(3) . . ?
F18 C15 F17 107.3(2) . . ?
F16 C15 F17 106.8(2) . . ?
F18 C15 C14 111.3(2) . . ?
F16 C15 C14 110.9(2) . . ?
F17 C15 C14 113.2(2) . . ?
C14 O6 Cu2 124.20(17) . . ?
O03 Cu3 O03 180.0 2_787 . ?
O03 Cu3 O7 86.66(7) 2_787 2_787 ?
O03 Cu3 O7 93.34(7) . 2_787 ?
O03 Cu3 O7 93.34(7) 2_787 . ?
O03 Cu3 O7 86.65(7) . . ?
O7 Cu3 O7 179.999(2) 2_787 . ?
O03 Cu3 O8 99.41(7) 2_787 . ?
O03 Cu3 O8 80.59(7) . . ?
O7 Cu3 O8 95.37(7) 2_787 . ?
O7 Cu3 O8 84.63(7) . . ?
O03 Cu3 O8 80.59(7) 2_787 2_787 ?
O03 Cu3 O8 99.41(7) . 2_787 ?
O7 Cu3 O8 84.63(7) 2_787 2_787 ?
O7 Cu3 O8 95.37(7) . 2_787 ?
O8 Cu3 O8 180.000(1) . 2_787 ?
C17 O7 Cu3 127.83(19) . . ?
F21 C16 F19 107.9(3) . . ?
F21 C16 F20 105.8(3) . . ?
F19 C16 F20 106.7(3) . . ?
F21 C16 C17 110.7(3) . . ?
F19 C16 C17 114.3(3) . . ?
F20 C16 C17 111.1(3) . . ?
O7 C17 C18 128.8(3) . . ?
O7 C17 C16 113.0(3) . . ?
C18 C17 C16 118.2(3) . . ?
C17 C18 C19 122.9(3) . . ?
O8 C19 C18 128.1(3) . . ?
O8 C19 C20 114.2(3) . . ?
C18 C19 C20 117.7(3) . . ?
F24 C20 F24A 33.7(7) . . ?
F24 C20 F23 111.8(8) . . ?
F24A C20 F23 134.3(6) . . ?
F24 C20 F22 109.9(9) . . ?
F24A C20 F22 79.5(8) . . ?
F23 C20 F22 102.2(6) . . ?
F24 C20 F23A 127.1(8) . . ?
F24A C20 F23A 102.2(8) . . ?
F23 C20 F23A 77.5(7) . . ?
F22 C20 F23A 25.9(8) . . ?
F24 C20 F22A 75.5(8) . . ?
F24A C20 F22A 105.1(7) . . ?
F23 C20 F22A 38.0(7) . . ?
F22 C20 F22A 126.6(8) . . ?
F23A C20 F22A 108.1(9) . . ?
F24 C20 C19 111.5(6) . . ?
F24A C20 C19 110.9(6) . . ?
F23 C20 C19 111.1(5) . . ?
F22 C20 C19 110.1(6) . . ?
F23A C20 C19 112.6(6) . . ?
F22A C20 C19 116.8(5) . . ?
F23A F22 C20 78.7(16) . . ?
F23A F22 F24A 122(2) . . ?
C20 F22 F24A 50.1(5) . . ?
F22A F23 C20 72.5(11) . . ?
F22A F23 F23A 114.5(14) . . ?
C20 F23 F23A 51.7(5) . . ?
F24A F24 C20 75.3(15) . . ?
F24A F24 F22A 122.2(18) . . ?
C20 F24 F22A 53.9(6) . . ?
F23 F22A C20 69.5(10) . . ?
F23 F22A F24 118.0(14) . . ?
C20 F22A F24 50.6(6) . . ?
F22 F23A C20 75.4(17) . . ?
F22 F23A F23 124(2) . . ?
C20 F23A F23 50.8(5) . . ?
F24 F24A C20 71.0(14) . . ?
F24 F24A F22 116.8(16) . . ?
C20 F24A F22 50.4(5) . . ?
C19 O8 Cu3 121.94(19) . . ?
N1 O01 Cu1 123.97(14) . . ?
O01 N1 C07 125.1(2) . . ?
O01 N1 C01 121.99(19) . . ?
C07 N1 C01 111.8(2) . . ?
N1 C01 C03 110.8(2) . . ?
N1 C01 C02 105.8(2) . . ?
C03 C01 C02 110.4(2) . . ?
N1 C01 C04 100.25(19) . . ?
C03 C01 C04 115.3(2) . . ?
C02 C01 C04 113.4(2) . . ?
N2 C04 C06 110.1(2) . . ?
N2 C04 C05 105.5(2) . . ?
C06 C04 C05 110.7(2) . . ?
N2 C04 C01 100.46(19) . . ?
C06 C04 C01 115.1(2) . . ?
C05 C04 C01 114.0(2) . . ?
O02 N2 C07 125.7(2) . . ?
O02 N2 C04 122.3(2) . . ?
C07 N2 C04 111.3(2) . . ?
N1 C07 N2 108.5(2) . . ?
N1 C07 C08 126.1(2) . . ?
N2 C07 C08 125.4(2) . . ?
C09 C08 C014 104.2(2) . . ?
C09 C08 C07 127.4(2) . . ?
C014 C08 C07 128.4(2) . . ?
N3 C09 C08 107.3(2) . . ?
C09 N3 N4 112.0(2) . . ?
C09 N3 C010 129.3(2) . . ?
N4 N3 C010 118.7(2) . . ?
N3 C010 C011 115.0(2) . . ?
C010 C011 C012 110.9(2) . . ?
C013 C012 C011 114.7(3) . . ?
C014 N4 N3 104.9(2) . . ?
C014 N4 Cu2 125.32(17) . . ?
N3 N4 Cu2 129.21(15) . . ?
N4 C014 C08 111.5(2) . . ?
N5 O03 Cu3 123.26(14) . . ?
O03 N5 C021 124.4(2) . . ?
O03 N5 C015 121.81(19) . . ?
C021 N5 C015 112.1(2) . . ?
N5 C015 C017 111.0(2) . . ?
N5 C015 C016 105.7(2) . . ?
C017 C015 C016 110.6(2) . . ?
N5 C015 C018 99.53(19) . . ?
C017 C015 C018 115.3(2) . . ?
C016 C015 C018 113.7(2) . . ?
N6 C018 C020 109.4(2) . . ?
N6 C018 C019 106.2(2) . . ?
C020 C018 C019 110.9(2) . . ?
N6 C018 C015 100.37(19) . . ?
C020 C018 C015 114.9(2) . . ?
C019 C018 C015 114.1(2) . . ?
O04 N6 C021 125.6(2) . . ?
O04 N6 C018 122.5(2) . . ?
C021 N6 C018 111.6(2) . . ?
N5 C021 N6 108.0(2) . . ?
N5 C021 C022 126.6(2) . . ?
N6 C021 C022 125.4(2) . . ?
C023 C022 C028 104.3(2) . . ?
C023 C022 C021 126.9(2) . . ?
C028 C022 C021 128.8(2) . . ?
N7 C023 C022 107.4(2) . . ?
C023 N7 N8 112.2(2) . . ?
C023 N7 C024 126.4(2) . . ?
N8 N7 C024 121.4(2) . . ?
N7 C024 C025 113.4(3) . . ?
C024 C025 C026 113.0(3) . . ?
C027 C026 C025 113.5(4) . . ?
C028 N8 N7 104.6(2) . . ?
C028 N8 Cu2 122.53(17) . . ?
N7 N8 Cu2 132.32(15) . . ?
N8 C028 C022 111.5(2) . . ?
C1A C2A C3A 113.2(3) . . ?
C3A C3A C2A 114.5(3) 2_786 . ?
C1B C2B C3B 114.4(3) . . ?
C3B C3B C2B 113.8(3) 2_666 . ?

loop_
_geom_bond_atom_site_label_1
_geom_bond_atom_site_label_2
_geom_bond_distance
_geom_bond_site_symmetry_2
_geom_bond_publ_flag
Cu1 O1 1.9551(17) 2_665 ?
Cu1 O1 1.9552(17) . ?
Cu1 O2 1.9667(17) 2_665 ?
Cu1 O2 1.9668(17) . ?
Cu1 O01 2.3395(17) 2_665 ?
Cu1 O01 2.3396(17) . ?
O1 C2 1.254(3) . ?
C1 F2 1.301(4) . ?
C1 F3 1.316(3) . ?
C1 F1 1.313(4) . ?
C1 C2 1.528(4) . ?
C2 C3 1.384(4) . ?
C3 C4 1.381(4) . ?
C4 O2 1.254(3) . ?
C4 C5 1.525(4) . ?
C5 F6 1.316(4) . ?
C5 F5 1.318(3) . ?
C5 F4 1.322(3) . ?
Cu2 O3 1.9403(17) . ?
Cu2 O6 1.9435(17) . ?
Cu2 O5 1.9760(17) . ?
Cu2 O4 1.9862(18) . ?
Cu2 N8 2.450(2) . ?
Cu2 N4 2.458(2) . ?
O3 C7 1.258(3) . ?
C6 F9 1.321(3) . ?
C6 F8 1.329(3) . ?
C6 F7 1.332(3) . ?
C6 C7 1.521(4) . ?
C7 C8 1.382(4) . ?
C8 C9 1.393(4) . ?
C9 O4 1.250(3) . ?
C9 C10 1.532(4) . ?
C10 F12 1.313(4) . ?
C10 F10 1.316(3) . ?
C10 F11 1.332(4) . ?
O5 C12 1.255(3) . ?
C11 F13 1.318(3) . ?
C11 F15 1.322(3) . ?
C11 F14 1.330(3) . ?
C11 C12 1.531(4) . ?
C12 C13 1.390(4) . ?
C13 C14 1.382(4) . ?
C14 O6 1.262(3) . ?
C14 C15 1.524(4) . ?
C15 F18 1.315(4) . ?
C15 F16 1.315(3) . ?
C15 F17 1.324(3) . ?
Cu3 O03 1.9962(17) 2_787 ?
Cu3 O03 1.9962(17) . ?
Cu3 O7 2.025(2) 2_787 ?
Cu3 O7 2.026(2) . ?
Cu3 O8 2.229(2) . ?
Cu3 O8 2.229(2) 2_787 ?
O7 C17 1.255(3) . ?
C16 F21 1.315(4) . ?
C16 F19 1.321(4) . ?
C16 F20 1.325(4) . ?
C16 C17 1.520(4) . ?
C17 C18 1.374(4) . ?
C18 C19 1.398(4) . ?
C19 O8 1.241(3) . ?
C19 C20 1.529(4) . ?
C20 F24 1.256(11) . ?
C20 F24A 1.285(10) . ?
C20 F23 1.290(8) . ?
C20 F22 1.289(8) . ?
C20 F23A 1.307(11) . ?
C20 F22A 1.313(9) . ?
F22 F23A 0.581(17) . ?
F22 F24A 1.646(16) . ?
F23 F22A 0.847(16) . ?
F23 F23A 1.625(16) . ?
F24 F24A 0.736(16) . ?
F24 F22A 1.573(17) . ?
O01 N1 1.295(3) . ?
N1 C07 1.335(3) . ?
N1 C01 1.503(3) . ?
C01 C03 1.511(4) . ?
C01 C02 1.532(4) . ?
C01 C04 1.543(4) . ?
C04 N2 1.505(3) . ?
C04 C06 1.514(4) . ?
C04 C05 1.527(4) . ?
N2 O02 1.274(3) . ?
N2 C07 1.358(3) . ?
C07 C08 1.437(4) . ?
C08 C09 1.392(4) . ?
C08 C014 1.407(4) . ?
C09 N3 1.330(3) . ?
N3 N4 1.367(3) . ?
N3 C010 1.467(3) . ?
C010 C011 1.480(4) . ?
C011 C012 1.526(4) . ?
C012 C013 1.491(5) . ?
N4 C014 1.326(3) . ?
O03 N5 1.311(3) . ?
N5 C021 1.333(3) . ?
N5 C015 1.505(3) . ?
C015 C017 1.521(4) . ?
C015 C016 1.529(4) . ?
C015 C018 1.548(4) . ?
C018 N6 1.504(3) . ?
C018 C020 1.521(4) . ?
C018 C019 1.524(4) . ?
N6 O04 1.268(3) . ?
N6 C021 1.357(3) . ?
C021 C022 1.437(4) . ?
C022 C023 1.385(4) . ?
C022 C028 1.401(4) . ?
C023 N7 1.323(3) . ?
N7 N8 1.367(3) . ?
N7 C024 1.469(3) . ?
C024 C025 1.463(5) . ?
C025 C026 1.541(5) . ?
C026 C027 1.469(6) . ?
N8 C028 1.325(3) . ?
C1A C2A 1.507(5) . ?
C2A C3A 1.510(4) . ?
C3A C3A 1.500(7) 2_786 ?
C1B C2B 1.504(5) . ?
C2B C3B 1.526(4) . ?
C3B C3B 1.502(6) 2_666 ?
